data_4337948
loop_
_publ_author_name
'Li, Jin-Yan'
'Yan, Zheng'
'Ni, Zhao-Ping'
'Zhang, Ze-Min'
'Chen, Yan-Cong'
'Liu, Wei'
'Tong, Ming-Liang'

_publ_section_title
;
 Guest-effected spin-crossover in a novel three-dimensional
 self-penetrating coordination polymer with permanent porosity.
;
_journal_issue 8
_journal_name_full 'Inorganic chemistry'
_journal_page_first 4039
_journal_page_last 4046
_journal_paper_doi 10.1021/ic403069d
_journal_volume 53
_journal_year 2014
_chemical_formula_sum 'C26 H25 Ag3 Fe N8 O2'
_chemical_formula_weight 861.00
_chemical_name_systematic
; 
 ? 
;
_space_group_IT_number 54
_symmetry_cell_setting orthorhombic
_symmetry_space_group_name_Hall '-P 2a 2ac'
_symmetry_space_group_name_H-M 'P c c a'
_atom_sites_solution_hydrogens geom
_atom_sites_solution_primary direct
_atom_sites_solution_secondary difmap
_audit_creation_method SHELXL-97
_cell_angle_alpha 90.00
_cell_angle_beta 90.00
_cell_angle_gamma 90.00
_cell_formula_units_Z 8
_cell_length_a 12.0545(4)
_cell_length_b 17.2800(6)
_cell_length_c 31.6186(9)
_cell_measurement_temperature 180(2)
_cell_volume 6586.2(4)
_computing_structure_refinement 'SHELXL-97 (Sheldrick, 1997)'
_computing_structure_solution 'SHELXS-97 (Sheldrick, 1990)'
_diffrn_ambient_temperature 180(2)
_diffrn_measured_fraction_theta_full 0.963
_diffrn_measured_fraction_theta_max 0.963
_diffrn_radiation_monochromator graphite
_diffrn_radiation_source 'fine-focus sealed tube'
_diffrn_radiation_type CuK\a
_diffrn_radiation_wavelength 1.54178
_diffrn_reflns_av_R_equivalents 0.0777
_diffrn_reflns_av_sigmaI/netI 0.0840
_diffrn_reflns_limit_h_max 9
_diffrn_reflns_limit_h_min -13
_diffrn_reflns_limit_k_max 19
_diffrn_reflns_limit_k_min -16
_diffrn_reflns_limit_l_max 25
_diffrn_reflns_limit_l_min -35
_diffrn_reflns_number 10922
_diffrn_reflns_theta_full 61.24
_diffrn_reflns_theta_max 61.24
_diffrn_reflns_theta_min 3.79
_exptl_absorpt_coefficient_mu 17.849
_exptl_absorpt_correction_T_max 0.4139
_exptl_absorpt_correction_T_min 0.0669
_exptl_absorpt_correction_type muli-scan
_exptl_crystal_density_diffrn 1.737
_exptl_crystal_density_method 'not measured'
_exptl_crystal_F_000 3360
_exptl_crystal_size_max 0.33
_exptl_crystal_size_mid 0.30
_exptl_crystal_size_min 0.06
_platon_squeeze_details
;
;
_refine_diff_density_max 1.790
_refine_diff_density_min -0.909
_refine_diff_density_rms 0.168
_refine_ls_extinction_method none
_refine_ls_goodness_of_fit_ref 0.919
_refine_ls_hydrogen_treatment mixed
_refine_ls_matrix_type full
_refine_ls_number_parameters 298
_refine_ls_number_reflns 4894
_refine_ls_number_restraints 12
_refine_ls_restrained_S_all 0.920
_refine_ls_R_factor_all 0.1037
_refine_ls_R_factor_gt 0.0774
_refine_ls_shift/su_max 0.001
_refine_ls_shift/su_mean 0.000
_refine_ls_structure_factor_coef Fsqd
_refine_ls_weighting_details 'calc w=1/[\s^2^(Fo^2^)+(0.1388P)^2^+0.0000P] where P=(Fo^2^+2Fc^2^)/3'
_refine_ls_weighting_scheme calc
_refine_ls_wR_factor_gt 0.2060
_refine_ls_wR_factor_ref 0.2231
_reflns_number_gt 3053
_reflns_number_total 4894
_reflns_threshold_expression >2sigma(I)
_cod_data_source_file ic403069d_si_001.cif
_cod_data_source_block 1.273K
_cod_depositor_comments 'Adding full bibliography for 4337946--4337949.cif.'
_cod_original_sg_symbol_H-M Pcca
_cod_database_code 4337948

loop_
_symmetry_equiv_pos_as_xyz
'x, y, z'
'-x+1/2, -y, z'
'-x, y, -z+1/2'
'x+1/2, -y, -z+1/2'
'-x, -y, -z'
'x-1/2, y, -z'
'x, -y, z-1/2'
'-x-1/2, y, z-1/2'

loop_
_atom_site_label
_atom_site_type_symbol
_atom_site_fract_x
_atom_site_fract_y
_atom_site_fract_z
_atom_site_U_iso_or_equiv
_atom_site_adp_type
_atom_site_occupancy
_atom_site_symmetry_multiplicity
_atom_site_calc_flag
_atom_site_refinement_flags
Ag1 Ag -0.51382(8) 0.25745(5) 0.43210(4) 0.0716(4) Uani 1 1 d .
Ag2 Ag -1.09611(8) 0.17576(6) 0.45476(4) 0.0728(4) Uani 1 1 d .
Ag3 Ag -1.42875(8) 0.30804(6) 0.53334(3) 0.0730(4) Uani 1 1 d .
Fe1 Fe -0.7500 0.0000 0.42317(6) 0.0331(5) Uani 1 2 d S
Fe2 Fe -0.2500 0.5000 0.42706(6) 0.0361(5) Uani 1 2 d S
N1 N -0.6359(8) 0.0958(5) 0.4251(3) 0.049(2) Uani 1 1 d .
N2 N -0.3785(8) 0.4122(5) 0.4273(3) 0.052(2) Uani 1 1 d .
N3 N -0.8869(8) 0.0813(6) 0.4218(3) 0.051(2) Uani 1 1 d .
N4 N -1.2333(11) 0.2230(7) 0.4875(4) 0.085(4) Uani 1 1 d .
N5 N -1.6242(9) 0.4109(6) 0.5713(3) 0.056(2) Uani 1 1 d .
N6 N -0.7500 0.0000 0.3531(4) 0.044(3) Uani 1 2 d S
N7 N -0.7500 0.0000 -0.0061(4) 0.052(3) Uani 1 2 d S
N8 N -0.2500 0.5000 0.3576(4) 0.048(3) Uani 1 2 d S
N9 N -0.2500 0.5000 -0.0040(4) 0.045(3) Uani 1 2 d S
C1 C -0.5922(9) 0.1498(6) 0.4276(4) 0.050(3) Uani 1 1 d .
C2 C -0.4305(10) 0.3610(6) 0.4291(4) 0.058(3) Uani 1 1 d .
C3 C -0.9609(10) 0.1190(7) 0.4306(4) 0.055(3) Uani 1 1 d .
C4 C -1.3014(12) 0.2519(8) 0.5042(4) 0.072(4) Uani 1 1 d .
C5 C -1.5543(13) 0.3695(9) 0.5613(4) 0.069(4) Uani 1 1 d .
C6 C -0.6620(10) 0.0259(8) 0.3319(3) 0.062(3) Uani 1 1 d .
H6 H -0.5996 0.0445 0.3472 0.074 Uiso 1 1 calc R
C7 C -0.6593(10) 0.0262(7) 0.2873(4) 0.061(3) Uani 1 1 d .
H7 H -0.5955 0.0445 0.2728 0.074 Uiso 1 1 calc R
C8 C -0.7500 0.0000 0.2650(4) 0.044(4) Uani 1 2 d S
C9 C -0.7500 0.0000 0.2176(5) 0.057(4) Uani 1 2 d S
C10 C -0.6584(9) -0.0248(7) 0.1955(3) 0.055(3) Uani 1 1 d .
H10 H -0.5948 -0.0426 0.2104 0.066 Uiso 1 1 calc R
C11 C -0.6584(9) -0.0239(7) 0.1516(4) 0.058(3) Uani 1 1 d .
H11 H -0.5939 -0.0400 0.1368 0.069 Uiso 1 1 calc R
C12 C -0.7500 0.0000 0.1291(5) 0.047(4) Uani 1 2 d S
C13 C -0.7500 0.0000 0.0828(5) 0.045(4) Uani 1 2 d S
C14 C -0.6565(10) 0.0208(7) 0.0598(3) 0.054(3) Uani 1 1 d .
H14 H -0.5911 0.0367 0.0742 0.064 Uiso 1 1 calc R
C15 C -0.6579(10) 0.0186(7) 0.0169(3) 0.056(3) Uani 1 1 d .
H15 H -0.5915 0.0306 0.0021 0.067 Uiso 1 1 calc R
C16 C -0.3408(10) 0.5176(7) 0.3356(3) 0.059(3) Uani 1 1 d .
H16 H -0.4065 0.5310 0.3504 0.071 Uiso 1 1 calc R
C17 C -0.3426(10) 0.5170(8) 0.2920(4) 0.063(3) Uani 1 1 d .
H17 H -0.4098 0.5287 0.2776 0.075 Uiso 1 1 calc R
C18 C -0.2500 0.5000 0.2691(5) 0.052(4) Uani 1 2 d S
C19 C -0.2500 0.5000 0.2237(5) 0.056(4) Uani 1 2 d S
C20 C -0.3353(10) 0.4649(7) 0.1995(3) 0.059(3) Uani 1 1 d .
H20 H -0.3943 0.4396 0.2138 0.071 Uiso 1 1 calc R
C21 C -0.3358(9) 0.4662(8) 0.1559(4) 0.061(3) Uani 1 1 d .
H21 H -0.3961 0.4434 0.1411 0.074 Uiso 1 1 calc R
C22 C -0.2500 0.5000 0.1331(5) 0.050(4) Uani 1 2 d S
C23 C -0.2500 0.5000 0.0860(4) 0.040(3) Uani 1 2 d S
C24 C -0.3416(15) 0.4957(10) 0.0645(5) 0.092(5) Uani 1 1 d U
H24 H -0.4106 0.4936 0.0790 0.111 Uiso 1 1 calc R
C25 C -0.3397(14) 0.4941(11) 0.0189(5) 0.094(5) Uani 1 1 d U
H25 H -0.4085 0.4884 0.0045 0.113 Uiso 1 1 calc R

loop_
_atom_site_aniso_label
_atom_site_aniso_U_11
_atom_site_aniso_U_22
_atom_site_aniso_U_33
_atom_site_aniso_U_23
_atom_site_aniso_U_13
_atom_site_aniso_U_12
Ag1 0.0671(6) 0.0501(6) 0.0975(8) -0.0017(5) -0.0018(5) -0.0229(4)
Ag2 0.0534(6) 0.0767(7) 0.0883(7) -0.0125(5) 0.0074(5) 0.0194(4)
Ag3 0.0641(6) 0.0702(7) 0.0847(7) -0.0008(5) 0.0206(5) 0.0192(5)
Fe1 0.0330(11) 0.0366(11) 0.0296(10) 0.000 0.000 -0.0023(9)
Fe2 0.0403(12) 0.0343(11) 0.0338(11) 0.000 0.000 -0.0018(9)
N1 0.053(5) 0.041(5) 0.054(5) 0.003(4) -0.002(5) -0.015(5)
N2 0.054(5) 0.038(5) 0.063(6) 0.003(4) -0.005(5) -0.016(5)
N3 0.050(5) 0.055(6) 0.049(5) 0.002(4) -0.003(5) 0.001(5)
N4 0.097(9) 0.062(7) 0.095(9) 0.028(6) 0.019(8) 0.001(7)
N5 0.054(6) 0.062(6) 0.053(6) 0.006(5) 0.001(5) 0.001(5)
N6 0.045(7) 0.049(7) 0.039(6) 0.000 0.000 -0.003(5)
N7 0.048(8) 0.050(7) 0.058(8) 0.000 0.000 -0.006(6)
N8 0.040(7) 0.061(8) 0.043(7) 0.000 0.000 0.000(6)
N9 0.029(6) 0.046(7) 0.059(8) 0.000 0.000 0.010(5)
C1 0.052(6) 0.036(6) 0.062(7) 0.000(5) -0.002(5) -0.036(5)
C2 0.058(7) 0.029(5) 0.086(8) -0.001(5) -0.008(6) -0.035(5)
C3 0.052(7) 0.055(7) 0.058(7) -0.002(6) -0.018(6) 0.008(6)
C4 0.066(8) 0.072(9) 0.077(9) 0.009(7) 0.034(7) 0.035(7)
C5 0.071(9) 0.078(9) 0.058(7) 0.012(7) -0.013(7) 0.003(7)
C6 0.057(7) 0.090(9) 0.037(6) 0.006(6) 0.006(6) -0.004(6)
C7 0.047(7) 0.081(9) 0.056(7) -0.001(6) 0.011(6) 0.000(6)
C8 0.043(8) 0.060(9) 0.031(7) 0.000 0.000 0.002(7)
C9 0.052(10) 0.067(11) 0.051(9) 0.000 0.000 -0.005(8)
C10 0.046(6) 0.085(8) 0.034(6) -0.004(5) 0.005(5) 0.006(6)
C11 0.038(6) 0.085(9) 0.050(7) 0.007(6) 0.007(6) 0.004(6)
C12 0.044(8) 0.061(10) 0.036(8) 0.000 0.000 -0.007(7)
C13 0.047(9) 0.044(8) 0.045(8) 0.000 0.000 0.007(7)
C14 0.054(7) 0.060(7) 0.047(6) 0.010(5) 0.002(6) 0.002(5)
C15 0.055(7) 0.081(8) 0.032(5) -0.001(5) 0.001(6) 0.004(6)
C16 0.058(7) 0.078(8) 0.043(6) -0.010(6) 0.009(6) 0.007(6)
C17 0.047(7) 0.082(9) 0.060(7) -0.005(6) -0.006(6) 0.013(6)
C18 0.047(9) 0.074(11) 0.034(8) 0.000 0.000 -0.002(8)
C19 0.046(9) 0.074(11) 0.049(9) 0.000 0.000 0.002(8)
C20 0.057(7) 0.076(8) 0.045(6) 0.004(6) -0.003(6) -0.007(6)
C21 0.043(6) 0.090(9) 0.051(7) -0.002(6) 0.005(6) -0.004(6)
C22 0.049(9) 0.067(10) 0.035(8) 0.000 0.000 0.001(7)
C23 0.030(7) 0.056(9) 0.033(7) 0.000 0.000 0.004(6)
C24 0.091(8) 0.102(8) 0.084(8) -0.005(7) 0.007(7) 0.000(7)
C25 0.087(8) 0.120(9) 0.076(7) -0.010(7) -0.008(7) -0.020(7)

loop_
_atom_type_symbol
_atom_type_description
_atom_type_scat_dispersion_real
_atom_type_scat_dispersion_imag
_atom_type_scat_source
C C 0.0181 0.0091 'International Tables Vol C Tables 4.2.6.8 and 6.1.1.4'
H H 0.0000 0.0000 'International Tables Vol C Tables 4.2.6.8 and 6.1.1.4'
N N 0.0311 0.0180 'International Tables Vol C Tables 4.2.6.8 and 6.1.1.4'
O O 0.0492 0.0322 'International Tables Vol C Tables 4.2.6.8 and 6.1.1.4'
Fe Fe -1.1336 3.1974 'International Tables Vol C Tables 4.2.6.8 and 6.1.1.4'
Ag Ag 0.1306 4.2820 'International Tables Vol C Tables 4.2.6.8 and 6.1.1.4'

loop_
_geom_angle_atom_site_label_1
_geom_angle_atom_site_label_2
_geom_angle_atom_site_label_3
_geom_angle
_geom_angle_site_symmetry_1
_geom_angle_site_symmetry_3
C2 Ag1 C1 173.1(5) . .
C3 Ag2 N4 171.4(5) . .
C3 Ag2 Ag3 83.0(3) . 6_656
N4 Ag2 Ag3 99.6(4) . 6_656
C4 Ag3 C5 177.2(6) . .
C4 Ag3 Ag2 101.3(4) . 6_556
C5 Ag3 Ag2 81.2(4) . 6_556
N1 Fe1 N1 176.7(5) . 2_355
N1 Fe1 N3 89.3(3) . .
N1 Fe1 N3 90.7(3) 2_355 .
N1 Fe1 N3 90.7(3) . 2_355
N1 Fe1 N3 89.3(3) 2_355 2_355
N3 Fe1 N3 177.7(5) . 2_355
N1 Fe1 N6 91.6(2) . .
N1 Fe1 N6 91.6(2) 2_355 .
N3 Fe1 N6 88.9(2) . .
N3 Fe1 N6 88.9(2) 2_355 .
N1 Fe1 N7 88.4(2) . 7_556
N1 Fe1 N7 88.4(2) 2_355 7_556
N3 Fe1 N7 91.2(2) . 7_556
N3 Fe1 N7 91.1(2) 2_355 7_556
N6 Fe1 N7 180.000(1) . 7_556
N5 Fe2 N5 177.2(5) 5_366 6_756
N5 Fe2 N2 89.8(4) 5_366 .
N5 Fe2 N2 90.2(4) 6_756 .
N5 Fe2 N2 90.2(4) 5_366 2_465
N5 Fe2 N2 89.8(4) 6_756 2_465
N2 Fe2 N2 179.5(5) . 2_465
N5 Fe2 N9 88.6(3) 5_366 7_566
N5 Fe2 N9 88.6(3) 6_756 7_566
N2 Fe2 N9 89.8(3) . 7_566
N2 Fe2 N9 89.8(3) 2_465 7_566
N5 Fe2 N8 91.4(3) 5_366 .
N5 Fe2 N8 91.4(3) 6_756 .
N2 Fe2 N8 90.2(3) . .
N2 Fe2 N8 90.2(3) 2_465 .
N9 Fe2 N8 180.000(2) 7_566 .
C1 N1 Fe1 169.4(10) . .
C2 N2 Fe2 169.4(10) . .
C3 N3 Fe1 164.1(9) . .
C4 N4 Ag2 175.6(12) . .
C5 N5 Fe2 164.6(10) . 5_366
C6 N6 C6 119.7(13) 2_355 .
C6 N6 Fe1 120.2(7) 2_355 .
C6 N6 Fe1 120.2(7) . .
C15 N7 C15 115.6(13) 2_355 .
C15 N7 Fe1 122.2(7) 2_355 7
C15 N7 Fe1 122.2(7) . 7
C16 N8 C16 117.1(13) . 2_465
C16 N8 Fe2 121.5(6) . .
C16 N8 Fe2 121.5(6) 2_465 .
C25 N9 C25 112.6(17) . 2_465
C25 N9 Fe2 123.7(8) . 7_565
C25 N9 Fe2 123.7(8) 2_465 7_565
N1 C1 Ag1 177.5(11) . .
N2 C2 Ag1 174.0(12) . .
N3 C3 Ag2 170.9(11) . .
N4 C4 Ag3 177.8(13) . .
N5 C5 Ag3 169.2(11) . .
N6 C6 C7 121.5(11) . .
N6 C6 H6 119.3 . .
C7 C6 H6 119.3 . .
C8 C7 C6 119.6(11) . .
C8 C7 H7 120.2 . .
C6 C7 H7 120.2 . .
C7 C8 C7 118.2(14) . 2_355
C7 C8 C9 120.9(7) . .
C7 C8 C9 120.9(7) 2_355 .
C10 C9 C10 118.9(15) 2_355 .
C10 C9 C8 120.5(7) 2_355 .
C10 C9 C8 120.5(7) . .
C9 C10 C11 120.3(11) . .
C9 C10 H10 119.8 . .
C11 C10 H10 119.8 . .
C12 C11 C10 121.4(10) . .
C12 C11 H11 119.3 . .
C10 C11 H11 119.3 . .
C11 C12 C11 117.7(14) 2_355 .
C11 C12 C13 121.1(7) 2_355 .
C11 C12 C13 121.1(7) . .
C14 C13 C14 116.8(14) 2_355 .
C14 C13 C12 121.6(7) 2_355 .
C14 C13 C12 121.6(7) . .
C15 C14 C13 120.4(11) . .
C15 C14 H14 119.8 . .
C13 C14 H14 119.8 . .
C14 C15 N7 123.3(11) . .
C14 C15 H15 118.3 . .
N7 C15 H15 118.3 . .
N8 C16 C17 122.2(11) . .
N8 C16 H16 118.9 . .
C17 C16 H16 118.9 . .
C18 C17 C16 121.3(11) . .
C18 C17 H17 119.4 . .
C16 C17 H17 119.4 . .
C17 C18 C17 115.8(14) . 2_465
C17 C18 C19 122.1(7) . .
C17 C18 C19 122.1(7) 2_465 .
C20 C19 C20 114.6(14) . 2_465
C20 C19 C18 122.7(7) . .
C20 C19 C18 122.7(7) 2_465 .
C21 C20 C19 122.5(11) . .
C21 C20 H20 118.8 . .
C19 C20 H20 118.8 . .
C20 C21 C22 121.5(11) . .
C20 C21 H21 119.3 . .
C22 C21 H21 119.3 . .
C21 C22 C21 117.5(14) 2_465 .
C21 C22 C23 121.2(7) 2_465 .
C21 C22 C23 121.2(7) . .
C24 C23 C24 117.0(18) . 2_465
C24 C23 C22 121.5(9) . .
C24 C23 C22 121.5(9) 2_465 .
C23 C24 C25 120.7(16) . .
C23 C24 H24 119.7 . .
C25 C24 H24 119.7 . .
N9 C25 C24 124.5(15) . .
N9 C25 H25 117.8 . .
C24 C25 H25 117.8 . .

loop_
_geom_bond_atom_site_label_1
_geom_bond_atom_site_label_2
_geom_bond_distance
_geom_bond_site_symmetry_2
Ag1 C2 2.054(10) .
Ag1 C1 2.091(10) .
Ag2 C3 2.049(13) .
Ag2 N4 2.114(14) .
Ag2 Ag3 3.0718(16) 6_656
Ag3 C4 2.036(12) .
Ag3 C5 2.048(16) .
Ag3 Ag2 3.0718(16) 6_556
Fe1 N1 2.154(9) .
Fe1 N1 2.154(9) 2_355
Fe1 N3 2.167(10) .
Fe1 N3 2.167(10) 2_355
Fe1 N6 2.216(12) .
Fe1 N7 2.235(14) 7_556
Fe2 N5 2.161(11) 5_366
Fe2 N5 2.161(11) 6_756
Fe2 N2 2.167(9) .
Fe2 N2 2.167(9) 2_465
Fe2 N9 2.179(13) 7_566
Fe2 N8 2.198(13) .
N1 C1 1.074(12) .
N2 C2 1.087(13) .
N3 C3 1.140(15) .
N4 C4 1.098(17) .
N5 C5 1.151(17) .
N5 Fe2 2.161(11) 5_366
N6 C6 1.332(13) 2_355
N6 C6 1.332(13) .
N7 C15 1.366(14) 2_355
N7 C15 1.366(14) .
N7 Fe1 2.235(14) 7
N8 C16 1.332(14) .
N8 C16 1.332(14) 2_465
N9 C25 1.306(18) .
N9 C25 1.306(18) 2_465
N9 Fe2 2.179(13) 7_565
C6 C7 1.410(16) .
C6 H6 0.9500 .
C7 C8 1.379(14) .
C7 H7 0.9500 .
C8 C7 1.379(14) 2_355
C8 C9 1.50(2) .
C9 C10 1.375(13) 2_355
C9 C10 1.375(13) .
C10 C11 1.389(15) .
C10 H10 0.9500 .
C11 C12 1.377(13) .
C11 H11 0.9500 .
C12 C11 1.377(13) 2_355
C12 C13 1.46(2) .
C13 C14 1.389(14) 2_355
C13 C14 1.389(14) .
C14 C15 1.357(16) .
C14 H14 0.9500 .
C15 H15 0.9500 .
C16 C17 1.378(16) .
C16 H16 0.9500 .
C17 C18 1.363(14) .
C17 H17 0.9500 .
C18 C17 1.363(14) 2_465
C18 C19 1.44(2) .
C19 C20 1.418(14) .
C19 C20 1.418(14) 2_465
C20 C21 1.377(16) .
C20 H20 0.9500 .
C21 C22 1.389(14) .
C21 H21 0.9500 .
C22 C21 1.389(14) 2_465
C22 C23 1.49(2) .
C23 C24 1.298(19) .
C23 C24 1.298(19) 2_465
C24 C25 1.44(2) .
C24 H24 0.9500 .
C25 H25 0.9500 .

loop_
_geom_torsion_atom_site_label_1
_geom_torsion_atom_site_label_2
_geom_torsion_atom_site_label_3
_geom_torsion_atom_site_label_4
_geom_torsion
_geom_torsion_site_symmetry_1
_geom_torsion_site_symmetry_4
N1 Fe1 N1 C1 -75(5) 2_355 .
N3 Fe1 N1 C1 16(5) . .
N3 Fe1 N1 C1 -167(5) 2_355 .
N6 Fe1 N1 C1 105(5) . .
N7 Fe1 N1 C1 -75(5) 7_556 .
N5 Fe2 N2 C2 -164(6) 5_366 .
N5 Fe2 N2 C2 14(6) 6_756 .
N2 Fe2 N2 C2 -75(6) 2_465 .
N9 Fe2 N2 C2 -75(6) 7_566 .
N8 Fe2 N2 C2 105(6) . .
N1 Fe1 N3 C3 -103(3) . .
N1 Fe1 N3 C3 73(3) 2_355 .
N3 Fe1 N3 C3 165(3) 2_355 .
N6 Fe1 N3 C3 165(3) . .
N7 Fe1 N3 C3 -15(3) 7_556 .
C3 Ag2 N4 C4 125(16) . .
Ag3 Ag2 N4 C4 18(17) 6_656 .
N1 Fe1 N6 C6 -152.6(7) . 2_355
N1 Fe1 N6 C6 27.4(7) 2_355 2_355
N3 Fe1 N6 C6 -63.3(7) . 2_355
N3 Fe1 N6 C6 116.7(7) 2_355 2_355
N7 Fe1 N6 C6 130(100) 7_556 2_355
N1 Fe1 N6 C6 27.4(7) . .
N1 Fe1 N6 C6 -152.6(7) 2_355 .
N3 Fe1 N6 C6 116.7(7) . .
N3 Fe1 N6 C6 -63.3(7) 2_355 .
N7 Fe1 N6 C6 -50(100) 7_556 .
N5 Fe2 N8 C16 -29.9(7) 5_366 .
N5 Fe2 N8 C16 150.1(7) 6_756 .
N2 Fe2 N8 C16 59.9(7) . .
N2 Fe2 N8 C16 -120.1(7) 2_465 .
N9 Fe2 N8 C16 151(100) 7_566 .
N5 Fe2 N8 C16 150.1(7) 5_366 2_465
N5 Fe2 N8 C16 -29.9(7) 6_756 2_465
N2 Fe2 N8 C16 -120.1(7) . 2_465
N2 Fe2 N8 C16 59.9(7) 2_465 2_465
N9 Fe2 N8 C16 -29(100) 7_566 2_465
Fe1 N1 C1 Ag1 -23(28) . .
C2 Ag1 C1 N1 -101(24) . .
Fe2 N2 C2 Ag1 -18(16) . .
C1 Ag1 C2 N2 -66(13) . .
Fe1 N3 C3 Ag2 -16(9) . .
N4 Ag2 C3 N3 5(9) . .
Ag3 Ag2 C3 N3 113(7) 6_656 .
Ag2 N4 C4 Ag3 59(53) . .
C5 Ag3 C4 N4 -38(49) . .
Ag2 Ag3 C4 N4 116(41) 6_556 .
Fe2 N5 C5 Ag3 7(10) 5_366 .
C4 Ag3 C5 N5 32(16) . .
Ag2 Ag3 C5 N5 -122(7) 6_556 .
C6 N6 C6 C7 -0.3(9) 2_355 .
Fe1 N6 C6 C7 179.7(9) . .
N6 C6 C7 C8 0.7(18) . .
C6 C7 C8 C7 -0.3(8) . 2_355
C6 C7 C8 C9 179.7(8) . .
C7 C8 C9 C10 -136.3(9) . 2_355
C7 C8 C9 C10 43.7(9) 2_355 2_355
C7 C8 C9 C10 43.7(9) . .
C7 C8 C9 C10 -136.3(9) 2_355 .
C10 C9 C10 C11 0.7(8) 2_355 .
C8 C9 C10 C11 -179.3(8) . .
C9 C10 C11 C12 -1.5(17) . .
C10 C11 C12 C11 0.7(8) . 2_355
C10 C11 C12 C13 -179.3(8) . .
C11 C12 C13 C14 -38.2(8) 2_355 2_355
C11 C12 C13 C14 141.8(8) . 2_355
C11 C12 C13 C14 141.8(8) 2_355 .
C11 C12 C13 C14 -38.2(8) . .
C14 C13 C14 C15 -1.5(8) 2_355 .
C12 C13 C14 C15 178.5(8) . .
C13 C14 C15 N7 3.2(17) . .
C15 N7 C15 C14 -1.6(8) 2_355 .
Fe1 N7 C15 C14 178.4(8) 7 .
C16 N8 C16 C17 0.8(9) 2_465 .
Fe2 N8 C16 C17 -179.2(9) . .
N8 C16 C17 C18 -1.6(19) . .
C16 C17 C18 C17 0.8(9) . 2_465
C16 C17 C18 C19 -179.2(9) . .
C17 C18 C19 C20 -45.3(9) . .
C17 C18 C19 C20 134.7(9) 2_465 .
C17 C18 C19 C20 134.7(9) . 2_465
C17 C18 C19 C20 -45.3(9) 2_465 2_465
C20 C19 C20 C21 -1.1(9) 2_465 .
C18 C19 C20 C21 178.9(9) . .
C19 C20 C21 C22 2.2(18) . .
C20 C21 C22 C21 -1.1(9) . 2_465
C20 C21 C22 C23 178.9(9) . .
C21 C22 C23 C24 -154.4(11) 2_465 .
C21 C22 C23 C24 25.6(11) . .
C21 C22 C23 C24 25.6(11) 2_465 2_465
C21 C22 C23 C24 -154.4(11) . 2_465
C24 C23 C24 C25 1.3(11) 2_465 .
C22 C23 C24 C25 -178.7(11) . .
C25 N9 C25 C24 1.4(12) 2_465 .
Fe2 N9 C25 C24 -178.6(12) 7_565 .
C23 C24 C25 N9 -3(3) . .

loop_
_platon_squeeze_void_nr
_platon_squeeze_void_average_x
_platon_squeeze_void_average_y
_platon_squeeze_void_average_z
_platon_squeeze_void_volume
_platon_squeeze_void_count_electrons
_platon_squeeze_void_content
1 -0.011 0.251 0.250 625 162 ' '
2 -0.016 0.749 0.250 625 164 ' '
3 -0.011 0.749 0.750 625 165 ' '
4 -0.016 0.251 0.750 625 161 ' '
